data_4128998
loop_
_publ_author_name
'Gladfelder, Joshua J.'
'Ghosh, Santanu'
'Podunavac, Ma\<sa'
'Cook, Andrew W.'
'Ma, Yun'
'Woltornist, Ryan A.'
'Keresztes, Ivan'
'Hayton, Trevor W.'
'Collum, David B.'
'Zakarian, Armen'

_publ_section_title
;
 Enantioselective Alkylation of 2-Alkylpyridines Controlled by
 Organolithium Aggregation.
;
_journal_issue 38
_journal_name_full 'Journal of the American Chemical Society'
_journal_page_first 15024
_journal_page_last 15028
_journal_paper_doi 10.1021/jacs.9b08659
_journal_volume 141
_journal_year 2019
_chemical_absolute_configuration ad
_chemical_formula_sum 'C30 H53 Li2 N6 O P'
_chemical_formula_weight 558.63
_space_group_crystal_system orthorhombic
_space_group_IT_number 19
_space_group_name_Hall 'P 2ac 2ab'
_space_group_name_H-M_alt 'P 21 21 21'
_atom_sites_solution_hydrogens mixed
_audit_creation_method SHELXL-2014/7
_cell_angle_alpha 90
_cell_angle_beta 90
_cell_angle_gamma 90
_cell_formula_units_Z 4
_cell_length_a 10.770(6)
_cell_length_b 10.980(6)
_cell_length_c 28.973(17)
_cell_measurement_reflns_used 919
_cell_measurement_temperature 110(2)
_cell_measurement_theta_max 24.12
_cell_measurement_theta_min 2.33
_cell_volume 3426(3)
_computing_structure_refinement 'SHELXL-2014/7 (Sheldrick, 2014)'
_diffrn_ambient_temperature 110(2)
_diffrn_measured_fraction_theta_full 0.975
_diffrn_measured_fraction_theta_max 0.975
_diffrn_measurement_device_type 'Bruker ApexII'
_diffrn_measurement_method 'omega scan'
_diffrn_radiation_type MoK\a
_diffrn_radiation_wavelength 0.71073
_diffrn_reflns_av_R_equivalents 0.0787
_diffrn_reflns_av_unetI/netI 0.2742
_diffrn_reflns_Laue_measured_fraction_full 0.975
_diffrn_reflns_Laue_measured_fraction_max 0.975
_diffrn_reflns_limit_h_max 12
_diffrn_reflns_limit_h_min -9
_diffrn_reflns_limit_k_max 12
_diffrn_reflns_limit_k_min -8
_diffrn_reflns_limit_l_max 32
_diffrn_reflns_limit_l_min -12
_diffrn_reflns_number 6710
_diffrn_reflns_point_group_measured_fraction_full 0.951
_diffrn_reflns_point_group_measured_fraction_max 0.951
_diffrn_reflns_theta_full 24.164
_diffrn_reflns_theta_max 24.164
_diffrn_reflns_theta_min 1.406
_exptl_absorpt_coefficient_mu 0.110
_exptl_absorpt_correction_T_max 0.7450
_exptl_absorpt_correction_T_min 0.3861
_exptl_absorpt_correction_type multi-scan
_exptl_absorpt_process_details sadabs
_exptl_crystal_colour orange
_exptl_crystal_density_diffrn 1.083
_exptl_crystal_description plate
_exptl_crystal_F_000 1216
_exptl_crystal_size_max 0.300
_exptl_crystal_size_mid 0.300
_exptl_crystal_size_min 0.050
_refine_diff_density_max 0.314
_refine_diff_density_min -0.359
_refine_diff_density_rms 0.067
_refine_ls_abs_structure_details
;
 Classical Flack method preferred over Parsons because s.u. lower.
;
_refine_ls_abs_structure_Flack -0.2(4)
_refine_ls_extinction_method none
_refine_ls_goodness_of_fit_ref 1.095
_refine_ls_hydrogen_treatment mixed
_refine_ls_matrix_type full
_refine_ls_number_parameters 373
_refine_ls_number_reflns 5228
_refine_ls_number_restraints 11
_refine_ls_restrained_S_all 1.095
_refine_ls_R_factor_all 0.2208
_refine_ls_R_factor_gt 0.0886
_refine_ls_shift/su_max 0.000
_refine_ls_shift/su_mean 0.000
_refine_ls_structure_factor_coef Fsqd
_refine_ls_weighting_details 'w=1/[\s^2^(Fo^2^)+0.6465P] where P=(Fo^2^+2Fc^2^)/3'
_refine_ls_weighting_scheme calc
_refine_ls_wR_factor_gt 0.1411
_refine_ls_wR_factor_ref 0.1725
_reflns_Friedel_coverage 0.716
_reflns_Friedel_fraction_full 0.919
_reflns_Friedel_fraction_max 0.919
_reflns_number_gt 2314
_reflns_number_total 5228
_reflns_threshold_expression 'I > 2\s(I)'
_cod_data_source_file ja9b08659_si_005.cif
_cod_data_source_block Complex_1c_Lithiated
_cod_depositor_comments
;
The following automatic conversions were performed:

data item '_exptl_absorpt_correction_type' value 'Multi-scan' was
changed to 'multi-scan' in accordance with the
/home/data/users/saulius/crontab/automatic-downloads/current/ACS/lib/dictionaries/cif_core.dic
dictionary named 'cif_core.dic' version 2.4.2 last updated on
2011-04-26.

Automatic conversion script
Id: cif_fix_values 6909 2019-04-08 15:41:33Z antanas 
;
_cod_database_code 4128998
_shelx_shelxl_version_number 2014/7
_shelx_space_group_comment
;
The symmetry employed for this shelxl refinement is uniquely defined
by the following loop, which should always be used as a source of
symmetry information in preference to the above space-group names.
They are only intended as comments.
;
_shelx_estimated_absorpt_t_min 0.968
_shelx_estimated_absorpt_t_max 0.995

loop_
_space_group_symop_operation_xyz
'x, y, z'
'-x+1/2, -y, z+1/2'
'-x, y+1/2, -z+1/2'
'x+1/2, -y+1/2, -z'

loop_
_atom_site_label
_atom_site_type_symbol
_atom_site_fract_x
_atom_site_fract_y
_atom_site_fract_z
_atom_site_U_iso_or_equiv
_atom_site_adp_type
_atom_site_occupancy
_atom_site_site_symmetry_order
_atom_site_calc_flag
_atom_site_refinement_flags_posn
_atom_site_refinement_flags_adp
C1 C 0.7081(12) 0.5830(12) 0.3145(4) 0.034(3) Uani 1 1 d . .
H1 H 0.6465 0.5442 0.2962 0.041 Uiso 1 1 calc R U
C2 C 0.7119(14) 0.7064(12) 0.3125(4) 0.048(4) Uani 1 1 d . .
H2 H 0.6562 0.7522 0.2939 0.057 Uiso 1 1 calc R U
C3 C 0.8042(13) 0.7620(13) 0.3398(4) 0.046(4) Uani 1 1 d . .
H3 H 0.8105 0.8483 0.3398 0.056 Uiso 1 1 calc R U
C4 C 0.8835(12) 0.6972(12) 0.3659(4) 0.039(4) Uani 1 1 d . .
H4 H 0.9447 0.7382 0.3837 0.046 Uiso 1 1 calc R U
C5 C 0.8764(12) 0.5637(11) 0.3670(4) 0.031(3) Uani 1 1 d . .
C6 C 0.9499(11) 0.4904(13) 0.3947(4) 0.043(4) Uani 1 1 d . .
H6 H 0.9882 0.4264 0.3747 0.052 Uiso 1 1 calc R U
C7 C 1.0506(11) 0.5399(12) 0.4265(4) 0.047(4) Uani 1 1 d . .
H7A H 1.0185 0.6105 0.4434 0.071 Uiso 1 1 calc R U
H7B H 1.1227 0.5644 0.4081 0.071 Uiso 1 1 calc R U
H7C H 1.0754 0.4765 0.4485 0.071 Uiso 1 1 calc R U
C8 C 0.7029(9) 0.1653(10) 0.4075(3) 0.023(3) Uani 1 1 d D .
C9 C 0.8137(9) 0.1405(9) 0.3740(3) 0.033(4) Uani 1 1 d D .
H91 H 0.778(11) 0.137(8) 0.341(2) 0.100 Uiso 1 1 d D U
H93 H 0.869(9) 0.215(7) 0.380(3) 0.100 Uiso 1 1 d D U
H92 H 0.849(10) 0.059(6) 0.386(3) 0.100 Uiso 1 1 d D U
C10 C 0.6089(9) 0.0586(9) 0.4002(3) 0.032(3) Uani 1 1 d D .
H10A H 0.5765 0.0613 0.3687 0.049 Uiso 1 1 calc R U
H10B H 0.5401 0.0668 0.4222 0.049 Uiso 1 1 calc R U
H10C H 0.6512 -0.0193 0.4054 0.049 Uiso 1 1 calc R U
C11 C 0.7505(10) 0.1597(8) 0.4566(3) 0.028(3) Uani 1 1 d D .
H11A H 0.6857 0.1884 0.4778 0.042 Uiso 1 1 calc R U
H11B H 0.8240 0.2117 0.4596 0.042 Uiso 1 1 calc R U
H11C H 0.7725 0.0755 0.4643 0.042 Uiso 1 1 calc R U
C12 C 0.5332(10) 0.3147(10) 0.4173(4) 0.021(3) Uani 1 1 d . .
H12 H 0.5334 0.2793 0.4492 0.025 Uiso 1 1 calc R U
C13 C 0.4144(10) 0.2708(9) 0.3926(3) 0.019(3) Uani 1 1 d . .
C14 C 0.4053(10) 0.2595(10) 0.3453(3) 0.023(3) Uani 1 1 d . .
H14 H 0.4759 0.2744 0.3265 0.027 Uiso 1 1 calc R U
C15 C 0.2925(10) 0.2262(9) 0.3249(3) 0.026(3) Uani 1 1 d . .
H15 H 0.2876 0.2175 0.2923 0.032 Uiso 1 1 calc R U
C16 C 0.1891(11) 0.2060(10) 0.3514(4) 0.024(3) Uani 1 1 d . .
H16 H 0.1133 0.1822 0.3373 0.028 Uiso 1 1 calc R U
C17 C 0.1954(10) 0.2200(10) 0.3979(4) 0.026(3) Uani 1 1 d . .
H17 H 0.1231 0.2089 0.4163 0.031 Uiso 1 1 calc R U
C18 C 0.3064(11) 0.2504(11) 0.4185(3) 0.032(3) Uani 1 1 d . .
H18 H 0.3099 0.2576 0.4512 0.039 Uiso 1 1 calc R U
C19 C 0.5186(10) 0.4529(10) 0.4217(4) 0.021(3) Uani 1 1 d . .
H19A H 0.5132 0.4882 0.3903 0.025 Uiso 1 1 calc R U
H19B H 0.4391 0.4702 0.4376 0.025 Uiso 1 1 calc R U
C20 C 0.6045(10) 0.6484(9) 0.4444(4) 0.024(3) Uani 1 1 d . .
H20A H 0.5239 0.6711 0.4584 0.029 Uiso 1 1 calc R U
H20B H 0.6023 0.6730 0.4115 0.029 Uiso 1 1 calc R U
C21 C 0.7081(11) 0.7177(10) 0.4687(3) 0.034(3) Uani 1 1 d . .
H21A H 0.7883 0.7004 0.4534 0.041 Uiso 1 1 calc R U
H21B H 0.6922 0.8064 0.4666 0.041 Uiso 1 1 calc R U
C22 C 0.7152(11) 0.6804(10) 0.5188(3) 0.031(3) Uani 1 1 d . .
H22A H 0.6390 0.7064 0.5352 0.037 Uiso 1 1 calc R U
H22B H 0.7873 0.7199 0.5337 0.037 Uiso 1 1 calc R U
C23 C 0.7285(11) 0.5416(9) 0.5214(4) 0.032(3) Uani 1 1 d . .
H23A H 0.8082 0.5167 0.5073 0.039 Uiso 1 1 calc R U
H23B H 0.7289 0.5155 0.5541 0.039 Uiso 1 1 calc R U
C24 C 0.6223(11) 0.4805(10) 0.4963(3) 0.027(3) Uani 1 1 d . .
H24A H 0.6312 0.3910 0.4989 0.032 Uiso 1 1 calc R U
H24B H 0.5428 0.5039 0.5110 0.032 Uiso 1 1 calc R U
C25 C 0.9737(10) 0.2628(11) 0.2598(3) 0.039(3) Uani 1 1 d . .
H25A H 0.9681 0.3162 0.2868 0.058 Uiso 1 1 calc R U
H25B H 1.0582 0.2658 0.2472 0.058 Uiso 1 1 calc R U
H25C H 0.9539 0.1791 0.2688 0.058 Uiso 1 1 calc R U
C26 C 0.9040(11) 0.4313(10) 0.2099(4) 0.042(4) Uani 1 1 d . .
H26A H 0.9873 0.4397 0.1967 0.064 Uiso 1 1 calc R U
H26B H 0.8963 0.4844 0.2369 0.064 Uiso 1 1 calc R U
H26C H 0.8419 0.4544 0.1868 0.064 Uiso 1 1 calc R U
C27 C 0.5777(12) 0.4090(11) 0.1873(4) 0.052(4) Uani 1 1 d . .
H27A H 0.4977 0.3871 0.1734 0.077 Uiso 1 1 calc R U
H27B H 0.6141 0.4773 0.1702 0.077 Uiso 1 1 calc R U
H27C H 0.5650 0.4328 0.2195 0.077 Uiso 1 1 calc R U
C28 C 0.6935(13) 0.2747(13) 0.1385(3) 0.063(5) Uani 1 1 d . .
H28A H 0.7339 0.3449 0.1239 0.094 Uiso 1 1 calc R U
H28B H 0.6180 0.2539 0.1213 0.094 Uiso 1 1 calc R U
H28C H 0.7504 0.2051 0.1383 0.094 Uiso 1 1 calc R U
C29 C 0.8358(11) 0.0427(11) 0.1964(4) 0.044(4) Uani 1 1 d . .
H29A H 0.7894 0.0189 0.1687 0.065 Uiso 1 1 calc R U
H29B H 0.8684 -0.0302 0.2116 0.065 Uiso 1 1 calc R U
H29C H 0.9048 0.0960 0.1876 0.065 Uiso 1 1 calc R U
C30 C 0.6493(11) 0.0313(10) 0.2455(4) 0.037(4) Uani 1 1 d . .
H30A H 0.6831 -0.0417 0.2604 0.056 Uiso 1 1 calc R U
H30B H 0.5963 0.0072 0.2196 0.056 Uiso 1 1 calc R U
H30C H 0.6003 0.0777 0.2679 0.056 Uiso 1 1 calc R U
Li1 Li 0.7064(18) 0.3387(18) 0.3327(6) 0.029(4) Uani 1 1 d . .
Li2 Li 0.7526(19) 0.4359(17) 0.4086(6) 0.029(4) Uani 1 1 d . .
N1 N 0.7828(9) 0.5081(9) 0.3400(3) 0.028(3) Uani 1 1 d . .
N2 N 0.6527(8) 0.2870(8) 0.3959(2) 0.018(2) Uani 1 1 d D .
N3 N 0.6198(8) 0.5155(8) 0.4471(3) 0.018(2) Uani 1 1 d . .
N4 N 0.8839(7) 0.3045(8) 0.2238(3) 0.022(2) Uani 1 1 d . .
N5 N 0.6615(8) 0.3045(8) 0.1852(3) 0.023(3) Uani 1 1 d . .
N6 N 0.7528(8) 0.1079(7) 0.2282(3) 0.024(2) Uani 1 1 d . .
O1 O 0.6728(6) 0.2918(6) 0.2731(2) 0.0250(19) Uani 1 1 d . .
P1 P 0.7380(3) 0.2546(3) 0.22994(9) 0.0204(7) Uani 1 1 d . .

loop_
_atom_site_aniso_label
_atom_site_aniso_U_11
_atom_site_aniso_U_22
_atom_site_aniso_U_33
_atom_site_aniso_U_23
_atom_site_aniso_U_13
_atom_site_aniso_U_12
C1 0.036(10) 0.037(10) 0.030(7) 0.002(7) 0.001(6) -0.003(7)
C2 0.082(13) 0.026(10) 0.036(8) 0.007(7) 0.010(8) 0.004(8)
C3 0.062(11) 0.032(10) 0.046(8) 0.002(8) 0.032(8) -0.011(9)
C4 0.025(9) 0.034(10) 0.056(9) -0.007(8) 0.012(7) -0.013(7)
C5 0.028(9) 0.034(10) 0.030(8) -0.004(7) 0.018(7) -0.001(7)
C6 0.009(8) 0.084(12) 0.037(8) -0.012(8) 0.007(7) 0.000(8)
C7 0.027(9) 0.062(11) 0.051(9) -0.008(8) -0.008(7) 0.004(8)
C8 0.029(9) 0.018(8) 0.021(7) -0.009(6) 0.000(6) -0.009(6)
C9 0.044(10) 0.019(8) 0.037(8) -0.005(7) 0.002(7) 0.002(7)
C10 0.034(9) 0.023(8) 0.041(8) 0.007(7) -0.005(6) 0.000(7)
C11 0.036(8) 0.017(7) 0.031(7) 0.002(6) -0.003(6) 0.005(7)
C12 0.010(7) 0.022(8) 0.030(7) 0.000(6) -0.003(6) -0.004(6)
C13 0.018(7) 0.010(7) 0.028(7) 0.002(6) -0.001(6) 0.007(6)
C14 0.018(7) 0.022(8) 0.028(7) 0.002(7) 0.001(5) 0.005(7)
C15 0.029(8) 0.021(8) 0.029(6) -0.005(6) -0.015(6) 0.019(6)
C16 0.010(7) 0.024(8) 0.038(8) 0.008(6) -0.001(6) 0.007(6)
C17 0.007(7) 0.041(9) 0.031(7) 0.005(7) 0.000(6) 0.005(6)
C18 0.024(8) 0.050(9) 0.024(6) -0.001(7) 0.002(6) 0.003(8)
C19 0.021(8) 0.017(8) 0.025(7) -0.001(6) 0.007(6) -0.002(6)
C20 0.029(8) 0.016(8) 0.027(7) -0.005(6) -0.003(6) 0.006(6)
C21 0.042(9) 0.026(8) 0.034(7) -0.013(6) -0.008(6) -0.008(7)
C22 0.035(9) 0.035(9) 0.024(7) -0.008(6) -0.010(6) -0.012(7)
C23 0.038(9) 0.033(9) 0.026(7) -0.002(6) -0.013(6) -0.002(7)
C24 0.032(8) 0.022(8) 0.027(7) -0.001(6) -0.005(6) -0.001(7)
C25 0.020(7) 0.048(9) 0.047(8) -0.003(8) -0.015(6) -0.010(7)
C26 0.017(8) 0.017(8) 0.093(11) 0.016(8) 0.011(7) -0.007(6)
C27 0.054(11) 0.046(10) 0.055(9) -0.007(8) -0.011(8) 0.029(8)
C28 0.080(12) 0.073(12) 0.036(8) 0.005(8) -0.003(7) 0.035(10)
C29 0.029(9) 0.029(9) 0.072(10) 0.000(8) 0.012(7) 0.003(7)
C30 0.035(9) 0.018(8) 0.060(9) 0.010(7) 0.002(6) -0.007(7)
Li1 0.020(9) 0.035(9) 0.031(8) -0.008(7) -0.006(7) 0.007(8)
Li2 0.020(9) 0.035(9) 0.031(8) -0.008(7) -0.006(7) 0.007(8)
N1 0.019(7) 0.032(7) 0.033(6) -0.002(5) 0.001(5) -0.001(5)
N2 0.021(6) 0.008(6) 0.026(5) -0.002(4) 0.003(4) 0.000(5)
N3 0.013(6) 0.017(6) 0.024(6) -0.004(5) -0.002(4) -0.005(5)
N4 0.011(5) 0.010(6) 0.043(6) 0.006(5) 0.000(5) -0.005(4)
N5 0.027(7) 0.038(7) 0.005(5) -0.001(5) -0.004(4) 0.005(5)
N6 0.011(6) 0.014(5) 0.046(6) 0.003(5) 0.002(5) -0.002(5)
O1 0.025(5) 0.036(5) 0.014(4) -0.003(4) 0.000(4) -0.006(4)
P1 0.0185(18) 0.0211(18) 0.0217(14) 0.0012(17) -0.0004(15) -0.0016(16)

loop_
_atom_type_symbol
_atom_type_description
_atom_type_scat_dispersion_real
_atom_type_scat_dispersion_imag
_atom_type_scat_source
C C 0.0033 0.0016 'International Tables Vol C Tables 4.2.6.8 and 6.1.1.4'
H H 0.0000 0.0000 'International Tables Vol C Tables 4.2.6.8 and 6.1.1.4'
Li Li -0.0003 0.0001 'International Tables Vol C Tables 4.2.6.8 and 6.1.1.4'
N N 0.0061 0.0033 'International Tables Vol C Tables 4.2.6.8 and 6.1.1.4'
O O 0.0106 0.0060 'International Tables Vol C Tables 4.2.6.8 and 6.1.1.4'
P P 0.1023 0.0942 'International Tables Vol C Tables 4.2.6.8 and 6.1.1.4'

loop_
_geom_angle_atom_site_label_1
_geom_angle_atom_site_label_2
_geom_angle_atom_site_label_3
_geom_angle
C2 C1 N1 127.3(12)
C2 C1 Li1 171.2(10)
N1 C1 Li1 46.3(7)
C2 C1 H1 116.4
N1 C1 H1 116.4
Li1 C1 H1 70.4
C1 C2 C3 115.5(13)
C1 C2 H2 122.3
C3 C2 H2 122.3
C4 C3 C2 122.3(13)
C4 C3 H3 118.9
C2 C3 H3 118.9
C3 C4 C5 120.5(13)
C3 C4 H4 119.7
C5 C4 H4 119.7
C6 C5 N1 118.5(11)
C6 C5 C4 124.3(13)
N1 C5 C4 117.1(12)
C6 C5 Li2 70.8(9)
N1 C5 Li2 67.1(8)
C4 C5 Li2 131.1(9)
C5 C6 C7 123.3(13)
C5 C6 Li2 73.6(9)
C7 C6 Li2 131.4(9)
C5 C6 H6 107.9
C7 C6 H6 107.9
Li2 C6 H6 107.9
C6 C7 H7A 109.5
C6 C7 H7B 109.5
H7A C7 H7B 109.5
C6 C7 H7C 109.5
H7A C7 H7C 109.5
H7B C7 H7C 109.5
N2 C8 C11 111.9(8)
N2 C8 C9 107.2(7)
C11 C8 C9 108.6(8)
N2 C8 C10 114.2(8)
C11 C8 C10 108.4(7)
C9 C8 C10 106.3(8)
C8 C9 Li1 79.0(7)
C8 C9 H91 107(7)
Li1 C9 H91 58(5)
C8 C9 H93 101(7)
Li1 C9 H93 72(5)
H91 C9 H93 115(3)
C8 C9 H92 103(7)
Li1 C9 H92 172(5)
H91 C9 H92 114(3)
H93 C9 H92 115(3)
C8 C10 H10A 109.5
C8 C10 H10B 109.5
H10A C10 H10B 109.5
C8 C10 H10C 109.5
H10A C10 H10C 109.5
H10B C10 H10C 109.5
C8 C11 H11A 109.5
C8 C11 H11B 109.5
H11A C11 H11B 109.5
C8 C11 H11C 109.5
H11A C11 H11C 109.5
H11B C11 H11C 109.5
N2 C12 C19 109.4(9)
N2 C12 C13 118.0(9)
C19 C12 C13 105.2(9)
N2 C12 Li2 45.4(6)
C19 C12 Li2 67.2(7)
C13 C12 Li2 145.9(8)
N2 C12 H12 108.0
C19 C12 H12 108.0
C13 C12 H12 108.0
Li2 C12 H12 105.9
C14 C13 C18 117.2(10)
C14 C13 C12 123.2(9)
C18 C13 C12 119.3(9)
C13 C14 C15 120.4(10)
C13 C14 H14 119.8
C15 C14 H14 119.8
C16 C15 C14 120.7(9)
C16 C15 H15 119.7
C14 C15 H15 119.7
C17 C16 C15 119.8(10)
C17 C16 H16 120.1
C15 C16 H16 120.1
C16 C17 C18 120.1(10)
C16 C17 H17 120.0
C18 C17 H17 120.0
C17 C18 C13 121.8(9)
C17 C18 H18 119.1
C13 C18 H18 119.1
N3 C19 C12 115.1(9)
N3 C19 Li2 51.9(6)
C12 C19 Li2 79.3(7)
N3 C19 H19A 108.5
C12 C19 H19A 108.5
Li2 C19 H19A 87.1
N3 C19 H19B 108.5
C12 C19 H19B 108.5
Li2 C19 H19B 159.4
H19A C19 H19B 107.5
N3 C20 C21 112.8(9)
N3 C20 H20A 109.0
C21 C20 H20A 109.0
N3 C20 H20B 109.0
C21 C20 H20B 109.0
H20A C20 H20B 107.8
C22 C21 C20 110.2(9)
C22 C21 H21A 109.6
C20 C21 H21A 109.6
C22 C21 H21B 109.6
C20 C21 H21B 109.6
H21A C21 H21B 108.1
C21 C22 C23 108.8(9)
C21 C22 H22A 109.9
C23 C22 H22A 109.9
C21 C22 H22B 109.9
C23 C22 H22B 109.9
H22A C22 H22B 108.3
C24 C23 C22 110.3(9)
C24 C23 H23A 109.6
C22 C23 H23A 109.6
C24 C23 H23B 109.6
C22 C23 H23B 109.6
H23A C23 H23B 108.1
N3 C24 C23 111.2(9)
N3 C24 H24A 109.4
C23 C24 H24A 109.4
N3 C24 H24B 109.4
C23 C24 H24B 109.4
H24A C24 H24B 108.0
N4 C25 H25A 109.5
N4 C25 H25B 109.5
H25A C25 H25B 109.5
N4 C25 H25C 109.5
H25A C25 H25C 109.5
H25B C25 H25C 109.5
N4 C26 H26A 109.5
N4 C26 H26B 109.5
H26A C26 H26B 109.5
N4 C26 H26C 109.5
H26A C26 H26C 109.5
H26B C26 H26C 109.5
N5 C27 H27A 109.5
N5 C27 H27B 109.5
H27A C27 H27B 109.5
N5 C27 H27C 109.5
H27A C27 H27C 109.5
H27B C27 H27C 109.5
N5 C28 H28A 109.5
N5 C28 H28B 109.5
H28A C28 H28B 109.5
N5 C28 H28C 109.5
H28A C28 H28C 109.5
H28B C28 H28C 109.5
N6 C29 H29A 109.5
N6 C29 H29B 109.5
H29A C29 H29B 109.5
N6 C29 H29C 109.5
H29A C29 H29C 109.5
H29B C29 H29C 109.5
N6 C30 H30A 109.5
N6 C30 H30B 109.5
H30A C30 H30B 109.5
N6 C30 H30C 109.5
H30A C30 H30C 109.5
H30B C30 H30C 109.5
O1 Li1 N2 136.3(11)
O1 Li1 N1 115.5(10)
N2 Li1 N1 106.3(8)
O1 Li1 Li2 170.9(12)
N2 Li1 Li2 51.2(6)
N1 Li1 Li2 55.9(6)
O1 Li1 C1 95.4(8)
N2 Li1 C1 117.2(8)
N1 Li1 C1 28.9(4)
Li2 Li1 C1 75.5(7)
O1 Li1 C9 105.7(9)
N2 Li1 C9 59.8(6)
N1 Li1 C9 120.6(8)
Li2 Li1 C9 82.6(7)
C1 Li1 C9 149.5(8)
N2 Li2 N3 94.3(10)
N2 Li2 N1 102.3(8)
N3 Li2 N1 117.2(10)
N2 Li2 C6 134.2(11)
N3 Li2 C6 131.0(10)
N1 Li2 C6 66.1(7)
N2 Li2 C5 136.4(9)
N3 Li2 C5 116.2(9)
N1 Li2 C5 37.0(5)
C6 Li2 C5 35.6(5)
N2 Li2 Li1 51.6(6)
N3 Li2 Li1 122.2(10)
N1 Li2 Li1 51.5(6)
C6 Li2 Li1 98.4(9)
C5 Li2 Li1 85.1(8)
N2 Li2 C19 63.6(7)
N3 Li2 C19 35.5(5)
N1 Li2 C19 105.0(8)
C6 Li2 C19 160.2(10)
C5 Li2 C19 127.6(9)
Li1 Li2 C19 88.0(8)
N2 Li2 C12 31.5(5)
N3 Li2 C12 62.9(6)
N1 Li2 C12 113.3(8)
C6 Li2 C12 165.6(10)
C5 Li2 C12 149.0(9)
Li1 Li2 C12 72.5(7)
C19 Li2 C12 33.5(4)
C1 N1 C5 117.4(10)
C1 N1 Li1 104.7(9)
C5 N1 Li1 137.4(10)
C1 N1 Li2 128.9(9)
C5 N1 Li2 75.9(8)
Li1 N1 Li2 72.6(8)
C12 N2 C8 114.4(8)
C12 N2 Li2 103.1(8)
C8 N2 Li2 120.2(8)
C12 N2 Li1 125.7(8)
C8 N2 Li1 111.0(8)
Li2 N2 Li1 77.3(8)
C20 N3 C24 108.2(8)
C20 N3 C19 110.5(8)
C24 N3 C19 111.8(8)
C20 N3 Li2 118.7(9)
C24 N3 Li2 114.2(9)
C19 N3 Li2 92.6(8)
C26 N4 C25 112.8(9)
C26 N4 P1 118.6(7)
C25 N4 P1 115.7(7)
C28 N5 C27 111.4(9)
C28 N5 P1 123.5(8)
C27 N5 P1 123.0(7)
C29 N6 C30 113.1(8)
C29 N6 P1 124.3(7)
C30 N6 P1 118.7(7)
P1 O1 Li1 140.5(8)
O1 P1 N6 110.2(5)
O1 P1 N5 109.6(4)
N6 P1 N5 111.1(5)
O1 P1 N4 116.2(4)
N6 P1 N4 103.3(4)
N5 P1 N4 106.3(5)

loop_
_geom_bond_atom_site_label_1
_geom_bond_atom_site_label_2
_geom_bond_distance
C1 C2 1.357(15)
C1 N1 1.367(14)
C1 Li1 2.73(2)
C1 H1 0.9500
C2 C3 1.410(17)
C2 H2 0.9500
C3 C4 1.344(16)
C3 H3 0.9500
C4 C5 1.469(16)
C4 H4 0.9500
C5 C6 1.385(15)
C5 N1 1.415(14)
C5 Li2 2.28(2)
C6 C7 1.523(15)
C6 Li2 2.24(2)
C6 H6 1.0000
C7 H7A 0.9800
C7 H7B 0.9800
C7 H7C 0.9800
C8 N2 1.480(12)
C8 C11 1.514(12)
C8 C9 1.562(11)
C8 C10 1.563(10)
C9 Li1 2.74(2)
C9 H91 1.03(6)
C9 H93 1.03(6)
C9 H92 1.03(6)
C10 H10A 0.9800
C10 H10B 0.9800
C10 H10C 0.9800
C11 H11A 0.9800
C11 H11B 0.9800
C11 H11C 0.9800
C12 N2 1.461(12)
C12 C19 1.532(14)
C12 C13 1.543(13)
C12 Li2 2.72(2)
C12 H12 1.0000
C13 C14 1.381(12)
C13 C18 1.402(14)
C14 C15 1.399(13)
C14 H14 0.9500
C15 C16 1.372(14)
C15 H15 0.9500
C16 C17 1.358(12)
C16 H16 0.9500
C17 C18 1.377(14)
C17 H17 0.9500
C18 H18 0.9500
C19 N3 1.484(12)
C19 Li2 2.56(2)
C19 H19A 0.9900
C19 H19B 0.9900
C20 N3 1.471(12)
C20 C21 1.524(13)
C20 H20A 0.9900
C20 H20B 0.9900
C21 C22 1.510(13)
C21 H21A 0.9900
C21 H21B 0.9900
C22 C23 1.533(14)
C22 H22A 0.9900
C22 H22B 0.9900
C23 C24 1.511(14)
C23 H23A 0.9900
C23 H23B 0.9900
C24 N3 1.477(11)
C24 H24A 0.9900
C24 H24B 0.9900
C25 N4 1.493(12)
C25 H25A 0.9800
C25 H25B 0.9800
C25 H25C 0.9800
C26 N4 1.465(12)
C26 H26A 0.9800
C26 H26B 0.9800
C26 H26C 0.9800
C27 N5 1.461(13)
C27 H27A 0.9800
C27 H27B 0.9800
C27 H27C 0.9800
C28 N5 1.435(11)
C28 H28A 0.9800
C28 H28B 0.9800
C28 H28C 0.9800
C29 N6 1.470(12)
C29 H29A 0.9800
C29 H29B 0.9800
C29 H29C 0.9800
C30 N6 1.483(12)
C30 H30A 0.9800
C30 H30B 0.9800
C30 H30C 0.9800
Li1 O1 1.840(17)
Li1 N2 2.002(19)
Li1 N1 2.04(2)
Li1 Li2 2.49(2)
Li2 N2 1.99(2)
Li2 N3 2.01(2)
Li2 N1 2.165(19)
N4 P1 1.673(8)
N5 P1 1.630(8)
N6 P1 1.619(8)
O1 P1 1.491(7)
